data_4339452
loop_
_publ_author_name
'Mu\~noz, M Carmen'
'Gaspar, Ana B.'
'Galet, Ana'
'Real, Jos\'e A'

_publ_section_title
;
 Spin-crossover behavior in cyanide-bridged iron(II)-silver(I) bimetallic
 2D Hofmann-like metal-organic frameworks.
;
_journal_issue 20
_journal_name_full 'Inorganic chemistry'
_journal_page_first 8182
_journal_page_last 8192
_journal_paper_doi 10.1021/ic700607x
_journal_volume 46
_journal_year 2007
_chemical_formula_sum 'C14 H9 Ag2 Fe I2 N6'
_chemical_formula_weight 786.66
_chemical_name_systematic
;
 ?
;
_space_group_IT_number 15
_symmetry_cell_setting monoclinic
_symmetry_space_group_name_Hall '-C 2yc'
_symmetry_space_group_name_H-M 'C 1 2/c 1'
_atom_sites_solution_hydrogens geom
_atom_sites_solution_primary direct
_atom_sites_solution_secondary difmap
_audit_creation_method SHELXL-97
_cell_angle_alpha 90.00
_cell_angle_beta 97.442(2)
_cell_angle_gamma 90.00
_cell_formula_units_Z 8
_cell_length_a 16.7860(7)
_cell_length_b 12.8930(6)
_cell_length_c 19.1560(10)
_cell_measurement_temperature 293(2)
_cell_volume 4110.9(3)
_computing_cell_refinement 'HKL DENZO'
_computing_data_collection COLLECT
_computing_data_reduction 'HKL DENZO and SCALEPACK'
_computing_structure_refinement 'SHELXL-97 (Sheldrick, 1997)'
_computing_structure_solution SHELXS-97
_diffrn_ambient_temperature 293(2)
_diffrn_measured_fraction_theta_full 0.948
_diffrn_measured_fraction_theta_max 0.948
_diffrn_radiation_monochromator graphite
_diffrn_radiation_source 'fine-focus sealed tube'
_diffrn_radiation_type MoK\a
_diffrn_radiation_wavelength 0.71073
_diffrn_reflns_av_R_equivalents 0.0535
_diffrn_reflns_av_sigmaI/netI 0.0808
_diffrn_reflns_limit_h_max 21
_diffrn_reflns_limit_h_min -21
_diffrn_reflns_limit_k_max 16
_diffrn_reflns_limit_k_min -15
_diffrn_reflns_limit_l_max 24
_diffrn_reflns_limit_l_min -24
_diffrn_reflns_number 6723
_diffrn_reflns_theta_full 27.35
_diffrn_reflns_theta_max 27.35
_diffrn_reflns_theta_min 2.00
_exptl_absorpt_coefficient_mu 5.596
_exptl_crystal_colour yellow
_exptl_crystal_density_diffrn 2.542
_exptl_crystal_density_method 'not measured'
_exptl_crystal_description prismatic
_exptl_crystal_F_000 2888
_exptl_crystal_size_max 0.10
_exptl_crystal_size_mid 0.09
_exptl_crystal_size_min 0.08
_refine_diff_density_max 0.892
_refine_diff_density_min -0.733
_refine_diff_density_rms 0.174
_refine_ls_extinction_coef 0.00037(4)
_refine_ls_extinction_expression Fc^*^=kFc[1+0.001xFc^2^\l^3^/sin(2\q)]^-1/4^
_refine_ls_extinction_method SHELXL
_refine_ls_goodness_of_fit_ref 0.925
_refine_ls_hydrogen_treatment mixed
_refine_ls_matrix_type full
_refine_ls_number_parameters 228
_refine_ls_number_reflns 4422
_refine_ls_number_restraints 0
_refine_ls_restrained_S_all 0.925
_refine_ls_R_factor_all 0.1077
_refine_ls_R_factor_gt 0.0491
_refine_ls_shift/su_max 0.001
_refine_ls_shift/su_mean 0.000
_refine_ls_structure_factor_coef Fsqd
_refine_ls_weighting_details 'calc w=1/[\s^2^(Fo^2^)+(0.0712P)^2^+5.3858P] where P=(Fo^2^+2Fc^2^)/3'
_refine_ls_weighting_scheme calc
_refine_ls_wR_factor_gt 0.1114
_refine_ls_wR_factor_ref 0.1351
_reflns_number_gt 2590
_reflns_number_total 4422
_reflns_threshold_expression >2sigma(I)
_cod_data_source_file ic700607x-file002.cif
_cod_data_source_block 4
_cod_original_sg_symbol_H-M C2/c
_cod_database_code 4339452

loop_
_symmetry_equiv_pos_as_xyz
'x, y, z'
'-x, y, -z+1/2'
'x+1/2, y+1/2, z'
'-x+1/2, y+1/2, -z+1/2'
'-x, -y, -z'
'x, -y, z-1/2'
'-x+1/2, -y+1/2, -z'
'x+1/2, -y+1/2, z-1/2'

loop_
_atom_site_label
_atom_site_type_symbol
_atom_site_fract_x
_atom_site_fract_y
_atom_site_fract_z
_atom_site_U_iso_or_equiv
_atom_site_adp_type
_atom_site_occupancy
_atom_site_symmetry_multiplicity
_atom_site_calc_flag
_atom_site_refinement_flags
Fe Fe 0.25322(6) 0.38373(8) 0.17236(6) 0.0305(3) Uani 1 1 d .
Ag1 Ag -0.00053(4) 0.13777(5) 0.16452(4) 0.0508(2) Uani 1 1 d .
Ag2 Ag 0.50907(4) 0.14078(5) 0.17408(4) 0.0472(2) Uani 1 1 d .
I1 I 0.46600(4) 0.38273(6) 0.45422(4) 0.0725(3) Uani 1 1 d .
I2 I 0.05508(4) 0.59422(5) -0.07985(4) 0.0623(2) Uani 1 1 d .
N1 N 0.2766(3) 0.3317(5) 0.2859(3) 0.0338(15) Uani 1 1 d .
N2 N 0.2332(4) 0.4249(5) 0.0567(3) 0.0387(16) Uani 1 1 d .
N3 N 0.3500(4) 0.4952(5) 0.1850(4) 0.0409(16) Uani 1 1 d .
N4 N 0.3444(4) 0.2703(5) 0.1557(4) 0.0410(17) Uani 1 1 d .
N5 N 0.1690(4) 0.5009(5) 0.1959(4) 0.0388(16) Uani 1 1 d .
N6 N 0.1524(3) 0.2805(5) 0.1537(4) 0.0382(16) Uani 1 1 d .
C1 C 0.2277(5) 0.2676(7) 0.3144(5) 0.045(2) Uani 1 1 d .
H1 H 0.1807 0.2463 0.2870 0.038(7) Uiso 1 1 calc R
C2 C 0.2428(5) 0.2311(7) 0.3826(5) 0.056(2) Uani 1 1 d .
H2 H 0.2071 0.1863 0.4004 0.038(7) Uiso 1 1 calc R
C3 C 0.3111(5) 0.2622(7) 0.4230(5) 0.051(2) Uani 1 1 d .
H3 H 0.3227 0.2394 0.4693 0.038(7) Uiso 1 1 calc R
C4 C 0.3620(5) 0.3266(7) 0.3952(4) 0.043(2) Uani 1 1 d .
C5 C 0.3434(5) 0.3602(6) 0.3258(4) 0.0397(19) Uani 1 1 d .
H5 H 0.3790 0.4042 0.3070 0.038(7) Uiso 1 1 calc R
C6 C 0.2864(5) 0.3982(7) 0.0138(5) 0.055(2) Uani 1 1 d .
H6 H 0.3320 0.3615 0.0323 0.038(7) Uiso 1 1 calc R
C7 C 0.2768(6) 0.4225(8) -0.0556(5) 0.060(3) Uani 1 1 d .
H7 H 0.3153 0.4014 -0.0835 0.038(7) Uiso 1 1 calc R
C8 C 0.2113(6) 0.4778(7) -0.0852(5) 0.057(2) Uani 1 1 d .
H8 H 0.2042 0.4943 -0.1329 0.038(7) Uiso 1 1 calc R
C9 C 0.1566(4) 0.5077(6) -0.0416(4) 0.0393(19) Uani 1 1 d .
C10 C 0.1687(4) 0.4795(6) 0.0282(4) 0.041(2) Uani 1 1 d .
H10 H 0.1307 0.4989 0.0569 0.038(7) Uiso 1 1 calc R
C11 C 0.4030(5) 0.5456(6) 0.1790(4) 0.0406(19) Uani 1 1 d .
C12 C 0.4034(5) 0.2254(6) 0.1598(5) 0.043(2) Uani 1 1 d .
C13 C 0.1145(5) 0.5543(6) 0.1916(4) 0.0407(19) Uani 1 1 d .
C14 C 0.0967(5) 0.2308(6) 0.1542(5) 0.043(2) Uani 1 1 d .

loop_
_atom_site_aniso_label
_atom_site_aniso_U_11
_atom_site_aniso_U_22
_atom_site_aniso_U_33
_atom_site_aniso_U_23
_atom_site_aniso_U_13
_atom_site_aniso_U_12
Fe 0.0187(5) 0.0283(5) 0.0447(7) 0.0022(5) 0.0049(4) -0.0014(4)
Ag1 0.0330(4) 0.0494(4) 0.0704(5) -0.0004(3) 0.0083(3) -0.0185(3)
Ag2 0.0375(4) 0.0515(4) 0.0531(5) 0.0017(3) 0.0071(3) 0.0196(3)
I1 0.0500(4) 0.0999(6) 0.0628(5) -0.0103(4) -0.0116(3) -0.0172(4)
I2 0.0480(4) 0.0697(5) 0.0640(5) 0.0108(3) -0.0126(3) 0.0023(3)
N1 0.028(3) 0.039(4) 0.035(4) -0.001(3) 0.007(3) -0.002(3)
N2 0.035(4) 0.037(4) 0.046(4) 0.002(3) 0.012(3) -0.001(3)
N3 0.030(4) 0.038(4) 0.055(5) 0.005(3) 0.008(3) -0.009(3)
N4 0.032(4) 0.039(4) 0.054(5) 0.005(3) 0.015(3) 0.007(3)
N5 0.030(3) 0.035(4) 0.052(4) -0.002(3) 0.010(3) 0.004(3)
N6 0.022(3) 0.039(4) 0.053(5) -0.005(3) 0.002(3) -0.005(3)
C1 0.043(5) 0.048(5) 0.042(5) 0.000(4) -0.003(4) -0.014(4)
C2 0.048(5) 0.054(6) 0.068(7) -0.002(5) 0.012(5) -0.017(5)
C3 0.059(6) 0.058(6) 0.033(5) 0.009(4) 0.003(4) 0.000(5)
C4 0.036(4) 0.052(5) 0.041(5) -0.011(4) 0.002(4) -0.001(4)
C5 0.038(5) 0.042(5) 0.039(5) 0.001(4) 0.006(4) -0.006(4)
C6 0.042(5) 0.060(6) 0.063(7) -0.002(5) 0.009(5) 0.015(4)
C7 0.060(6) 0.072(7) 0.054(7) -0.005(5) 0.033(5) 0.018(5)
C8 0.072(7) 0.060(6) 0.041(6) 0.008(5) 0.014(5) -0.003(5)
C9 0.037(4) 0.033(4) 0.046(5) -0.001(4) -0.005(4) -0.006(3)
C10 0.030(4) 0.046(5) 0.048(5) -0.002(4) 0.010(4) 0.005(4)
C11 0.036(5) 0.044(5) 0.042(5) 0.002(4) 0.007(4) -0.012(4)
C12 0.036(5) 0.039(5) 0.053(6) 0.008(4) 0.002(4) 0.010(4)
C13 0.035(5) 0.044(5) 0.043(5) -0.010(4) 0.004(4) 0.004(4)
C14 0.043(5) 0.037(5) 0.049(6) 0.000(4) 0.006(4) -0.005(4)

loop_
_atom_type_symbol
_atom_type_description
_atom_type_scat_dispersion_real
_atom_type_scat_dispersion_imag
_atom_type_scat_source
C C 0.0033 0.0016 'International Tables Vol C Tables 4.2.6.8 and 6.1.1.4'
H H 0.0000 0.0000 'International Tables Vol C Tables 4.2.6.8 and 6.1.1.4'
N N 0.0061 0.0033 'International Tables Vol C Tables 4.2.6.8 and 6.1.1.4'
Ag Ag -0.8971 1.1015 'International Tables Vol C Tables 4.2.6.8 and 6.1.1.4'
I I -0.4742 1.8119 'International Tables Vol C Tables 4.2.6.8 and 6.1.1.4'
Fe Fe 0.3463 0.8444 'International Tables Vol C Tables 4.2.6.8 and 6.1.1.4'

loop_
_geom_angle_atom_site_label_1
_geom_angle_atom_site_label_2
_geom_angle_atom_site_label_3
_geom_angle
_geom_angle_site_symmetry_1
_geom_angle_site_symmetry_3
N6 Fe N3 175.6(3) . .
N6 Fe N4 96.5(2) . .
N3 Fe N4 86.0(2) . .
N6 Fe N5 86.9(2) . .
N3 Fe N5 90.8(2) . .
N4 Fe N5 175.4(3) . .
N6 Fe N2 88.2(2) . .
N3 Fe N2 88.2(2) . .
N4 Fe N2 91.9(2) . .
N5 Fe N2 91.3(2) . .
N6 Fe N1 90.6(2) . .
N3 Fe N1 93.2(2) . .
N4 Fe N1 84.5(2) . .
N5 Fe N1 92.5(2) . .
N2 Fe N1 176.0(2) . .
C14 Ag1 C11 177.8(3) . 3_445
C14 Ag1 Ag1 101.2(2) . 2
C11 Ag1 Ag1 76.5(2) 3_445 2
C12 Ag2 C13 178.2(3) . 3_545
C12 Ag2 Ag2 86.2(2) . 2_655
C13 Ag2 Ag2 92.0(2) 3_545 2_655
C1 N1 C5 117.1(7) . .
C1 N1 Fe 122.7(5) . .
C5 N1 Fe 120.1(5) . .
C6 N2 C10 116.8(8) . .
C6 N2 Fe 121.1(6) . .
C10 N2 Fe 122.0(5) . .
C11 N3 Fe 166.3(7) . .
C12 N4 Fe 162.6(7) . .
C13 N5 Fe 161.8(7) . .
C14 N6 Fe 169.0(7) . .
N1 C1 C2 123.5(8) . .
N1 C1 H1 118.2 . .
C2 C1 H1 118.2 . .
C3 C2 C1 118.5(8) . .
C3 C2 H2 120.7 . .
C1 C2 H2 120.7 . .
C4 C3 C2 119.1(9) . .
C4 C3 H3 120.5 . .
C2 C3 H3 120.5 . .
C3 C4 C5 119.6(8) . .
C3 C4 I1 121.8(7) . .
C5 C4 I1 118.5(6) . .
N1 C5 C4 122.1(7) . .
N1 C5 H5 118.9 . .
C4 C5 H5 118.9 . .
N2 C6 C7 122.8(8) . .
N2 C6 H6 118.6 . .
C7 C6 H6 118.6 . .
C6 C7 C8 120.9(8) . .
C6 C7 H7 119.6 . .
C8 C7 H7 119.6 . .
C7 C8 C9 117.3(9) . .
C7 C8 H8 121.4 . .
C9 C8 H8 121.4 . .
C10 C9 C8 119.3(8) . .
C10 C9 I2 119.6(6) . .
C8 C9 I2 121.1(7) . .
N2 C10 C9 122.9(7) . .
N2 C10 H10 118.5 . .
C9 C10 H10 118.5 . .
N3 C11 Ag1 178.1(8) . 3
N4 C12 Ag2 176.1(7) . .
N5 C13 Ag2 173.3(7) . 3_455
N6 C14 Ag1 174.8(8) . .

loop_
_geom_bond_atom_site_label_1
_geom_bond_atom_site_label_2
_geom_bond_distance
_geom_bond_site_symmetry_2
Fe N6 2.147(6) .
Fe N3 2.159(6) .
Fe N4 2.170(6) .
Fe N5 2.156(6) .
Fe N2 2.260(7) .
Fe N1 2.261(6) .
Ag1 C14 2.055(8) .
Ag1 C11 2.055(8) 3_445
Ag1 Ag1 3.2728(16) 2
Ag2 C12 2.070(8) .
Ag2 C13 2.083(8) 3_545
Ag2 Ag2 2.9636(14) 2_655
I1 C4 2.083(8) .
I2 C9 2.088(8) .
N1 C1 1.331(10) .
N1 C5 1.326(9) .
N2 C6 1.335(11) .
N2 C10 1.346(9) .
N3 C11 1.120(9) .
N4 C12 1.141(9) .
N5 C13 1.139(9) .
N6 C14 1.135(9) .
C1 C2 1.380(12) .
C1 H1 0.9300 .
C2 C3 1.358(12) .
C2 H2 0.9300 .
C3 C4 1.349(12) .
C3 H3 0.9300 .
C4 C5 1.394(11) .
C5 H5 0.9300 .
C6 C7 1.355(13) .
C6 H6 0.9300 .
C7 C8 1.370(13) .
C7 H7 0.9300 .
C8 C9 1.375(12) .
C8 H8 0.9300 .
C9 C10 1.375(11) .
C10 H10 0.9300 .
C11 Ag1 2.055(8) 3
C13 Ag2 2.083(8) 3_455
